data_4064130
loop_
_publ_author_name
'Prades, Amparo'
'Peris, Eduardo'
'Albrecht, Martin'

_publ_section_title
;
 Oxidations and Oxidative Couplings Catalyzed by Triazolylidene Ruthenium
 Complexes
;
_journal_issue 5
_journal_name_full Organometallics
_journal_page_first 1162
_journal_paper_doi 10.1021/om101145y
_journal_volume 30
_journal_year 2011
_chemical_formula_moiety 'C23 H39 Cl2 N3 Ru'
_chemical_formula_sum 'C23 H39 Cl2 N3 Ru'
_chemical_formula_weight 529.54
_chemical_name_systematic
; 
 ? 
;
_space_group_IT_number 14
_symmetry_cell_setting monoclinic
_symmetry_space_group_name_Hall '-P 2yn'
_symmetry_space_group_name_H-M 'P 1 21/n 1'
_atom_sites_solution_hydrogens geom
_atom_sites_solution_primary direct
_atom_sites_solution_secondary difmap
_audit_creation_method SHELXL-97
_cell_angle_alpha 90.00
_cell_angle_beta 104.782(6)
_cell_angle_gamma 90.00
_cell_formula_units_Z 4
_cell_length_a 8.968(2)
_cell_length_b 20.096(5)
_cell_length_c 14.885(4)
_cell_measurement_reflns_used 3259
_cell_measurement_temperature 273(2)
_cell_measurement_theta_max 24.12
_cell_measurement_theta_min 2.41
_cell_volume 2593.8(11)
_computing_cell_refinement 'Bruker SAINT'
_computing_data_collection 'Bruker SMART'
_computing_data_reduction 'Bruker SAINT'
_computing_structure_refinement 'SHELXL-97 (Sheldrick, 2008)'
_computing_structure_solution 'SHELXS-97 (Sheldrick, 2008)'
_diffrn_ambient_temperature 273(2)
_diffrn_measured_fraction_theta_full 1.000
_diffrn_measured_fraction_theta_max 1.000
_diffrn_measurement_device_type 'CCD area detector'
_diffrn_measurement_method '\f and \w scans'
_diffrn_radiation_monochromator graphite
_diffrn_radiation_source 'sealed tube'
_diffrn_radiation_type MoK\a
_diffrn_radiation_wavelength 0.71073
_diffrn_reflns_av_R_equivalents 0.0547
_diffrn_reflns_av_sigmaI/netI 0.0542
_diffrn_reflns_limit_h_max 9
_diffrn_reflns_limit_h_min -8
_diffrn_reflns_limit_k_max 19
_diffrn_reflns_limit_k_min -21
_diffrn_reflns_limit_l_max 15
_diffrn_reflns_limit_l_min -15
_diffrn_reflns_number 10828
_diffrn_reflns_theta_full 22.00
_diffrn_reflns_theta_max 22.00
_diffrn_reflns_theta_min 1.74
_exptl_absorpt_coefficient_mu 0.824
_exptl_absorpt_correction_T_max 1.000000
_exptl_absorpt_correction_T_min 0.870101
_exptl_absorpt_correction_type multi-scan
_exptl_absorpt_process_details
; 
 SADABS v.2.10 (Sheldrick, 2000) was used for absorption correction. 
 R(int) for selected reflections was 0.044 before and 0.037 after 
 correction. The ratio of minimum to maximum transmission is 0.870101. 
 The \l/2 correction factor is 0.0015. 
;
_exptl_crystal_colour orange
_exptl_crystal_density_diffrn 1.356
_exptl_crystal_density_method 'not measured'
_exptl_crystal_description block
_exptl_crystal_F_000 1104
_exptl_crystal_size_max 0.31
_exptl_crystal_size_mid 0.09
_exptl_crystal_size_min 0.06
_refine_diff_density_max 0.754
_refine_diff_density_min -0.914
_refine_diff_density_rms 0.094
_refine_ls_extinction_method none
_refine_ls_goodness_of_fit_ref 1.110
_refine_ls_hydrogen_treatment constr
_refine_ls_matrix_type full
_refine_ls_number_parameters 271
_refine_ls_number_reflns 3189
_refine_ls_number_restraints 0
_refine_ls_restrained_S_all 1.110
_refine_ls_R_factor_all 0.0720
_refine_ls_R_factor_gt 0.0482
_refine_ls_shift/su_max 0.002
_refine_ls_shift/su_mean 0.000
_refine_ls_structure_factor_coef Fsqd
_refine_ls_weighting_details 'calc w=1/[\s^2^(Fo^2^)+(0.0339P)^2^+9.2343P] where P=(Fo^2^+2Fc^2^)/3'
_refine_ls_weighting_scheme calc
_refine_ls_wR_factor_gt 0.0995
_refine_ls_wR_factor_ref 0.1096
_reflns_number_gt 2394
_reflns_number_total 3189
_reflns_threshold_expression I>2\s(I)
_cod_data_source_file om101145y_si_001.cif
_cod_data_source_block 2b
_cod_original_cell_volume 2593.8(12)
_cod_original_sg_symbol_H-M 'P 21/n'
_cod_database_code 4064130

loop_
_symmetry_equiv_pos_as_xyz
'x, y, z'
'-x+1/2, y+1/2, -z+1/2'
'-x, -y, -z'
'x-1/2, -y-1/2, z-1/2'

loop_
_atom_site_label
_atom_site_type_symbol
_atom_site_fract_x
_atom_site_fract_y
_atom_site_fract_z
_atom_site_U_iso_or_equiv
_atom_site_adp_type
_atom_site_occupancy
_atom_site_symmetry_multiplicity
_atom_site_calc_flag
_atom_site_refinement_flags
Ru1 Ru 0.89123(6) 0.22450(3) 0.43279(4) 0.02571(19) Uani 1 1 d .
Cl1 Cl 0.7879(2) 0.31947(9) 0.33458(13) 0.0389(5) Uani 1 1 d .
Cl2 Cl 0.7296(2) 0.15615(9) 0.31079(13) 0.0406(5) Uani 1 1 d .
N1 N 1.1290(6) 0.1669(3) 0.3323(4) 0.0331(15) Uani 1 1 d .
N2 N 1.2558(7) 0.1785(3) 0.2995(4) 0.0391(16) Uani 1 1 d .
N3 N 1.2749(7) 0.2433(3) 0.3117(4) 0.0342(15) Uani 1 1 d .
C1 C 1.0688(7) 0.2219(4) 0.3649(4) 0.0294(16) Uani 1 1 d .
C2 C 1.1676(8) 0.2725(4) 0.3502(4) 0.0339(17) Uani 1 1 d .
C3 C 1.1665(9) 0.3461(3) 0.3679(5) 0.0389(19) Uani 1 1 d .
H3A H 1.2692 0.3600 0.4014 0.047 Uiso 1 1 calc R
H3B H 1.0975 0.3552 0.4071 0.047 Uiso 1 1 calc R
C4 C 1.1151(9) 0.3876(4) 0.2780(6) 0.045(2) Uani 1 1 d .
H4A H 1.1932 0.3842 0.2436 0.054 Uiso 1 1 calc R
H4B H 1.0204 0.3689 0.2397 0.054 Uiso 1 1 calc R
C5 C 1.0885(11) 0.4608(4) 0.2953(7) 0.068(3) Uani 1 1 d .
H5A H 1.0121 0.4643 0.3309 0.081 Uiso 1 1 calc R
H5B H 1.1839 0.4799 0.3323 0.081 Uiso 1 1 calc R
C6 C 1.0342(12) 0.5011(5) 0.2064(8) 0.088(3) Uani 1 1 d .
H6A H 1.1027 0.4937 0.1673 0.132 Uiso 1 1 calc R
H6B H 1.0338 0.5475 0.2215 0.132 Uiso 1 1 calc R
H6C H 0.9319 0.4874 0.1744 0.132 Uiso 1 1 calc R
C7 C 1.4082(8) 0.2740(4) 0.2864(5) 0.049(2) Uani 1 1 d .
H7A H 1.4782 0.2398 0.2780 0.073 Uiso 1 1 calc R
H7B H 1.4601 0.3035 0.3352 0.073 Uiso 1 1 calc R
H7C H 1.3730 0.2987 0.2298 0.073 Uiso 1 1 calc R
C8 C 1.0785(9) 0.0972(3) 0.3253(5) 0.041(2) Uani 1 1 d .
H8A H 0.9996 0.0915 0.3587 0.050 Uiso 1 1 calc R
H8B H 1.1651 0.0690 0.3545 0.050 Uiso 1 1 calc R
C9 C 1.0148(10) 0.0755(4) 0.2247(5) 0.049(2) Uani 1 1 d .
H9A H 0.9395 0.1080 0.1933 0.059 Uiso 1 1 calc R
H9B H 1.0982 0.0753 0.1942 0.059 Uiso 1 1 calc R
C10 C 0.9393(13) 0.0073(4) 0.2136(7) 0.074(3) Uani 1 1 d .
H10A H 1.0150 -0.0258 0.2427 0.088 Uiso 1 1 calc R
H10B H 0.8572 0.0068 0.2452 0.088 Uiso 1 1 calc R
C11 C 0.8736(16) -0.0111(6) 0.1124(8) 0.122(5) Uani 1 1 d .
H11A H 0.7875 0.0173 0.0858 0.184 Uiso 1 1 calc R
H11B H 0.8402 -0.0566 0.1082 0.184 Uiso 1 1 calc R
H11C H 0.9516 -0.0055 0.0792 0.184 Uiso 1 1 calc R
C12 C 0.7471(9) 0.1929(4) 0.5312(5) 0.0368(19) Uani 1 1 d .
C13 C 0.7752(9) 0.2608(4) 0.5437(5) 0.042(2) Uani 1 1 d .
C14 C 0.9323(9) 0.2865(4) 0.5591(5) 0.0395(19) Uani 1 1 d .
C15 C 1.0599(7) 0.2419(3) 0.5689(4) 0.0303(18) Uani 1 1 d .
C16 C 1.0283(9) 0.1719(4) 0.5581(5) 0.0381(19) Uani 1 1 d .
C17 C 0.8743(9) 0.1473(4) 0.5349(5) 0.0371(19) Uani 1 1 d .
C18 C 0.5821(9) 0.1655(4) 0.5081(6) 0.060(3) Uani 1 1 d .
H18A H 0.5101 0.2017 0.4931 0.091 Uiso 1 1 calc R
H18B H 0.5660 0.1418 0.5608 0.091 Uiso 1 1 calc R
H18C H 0.5670 0.1359 0.4559 0.091 Uiso 1 1 calc R
C19 C 0.6465(10) 0.3112(4) 0.5381(6) 0.060(3) Uani 1 1 d .
H19A H 0.6190 0.3308 0.4772 0.090 Uiso 1 1 calc R
H19B H 0.6810 0.3453 0.5837 0.090 Uiso 1 1 calc R
H19C H 0.5582 0.2892 0.5496 0.090 Uiso 1 1 calc R
C20 C 0.9602(10) 0.3608(4) 0.5721(6) 0.057(2) Uani 1 1 d .
H20A H 1.0669 0.3703 0.5771 0.085 Uiso 1 1 calc R
H20B H 0.9340 0.3750 0.6278 0.085 Uiso 1 1 calc R
H20C H 0.8972 0.3842 0.5198 0.085 Uiso 1 1 calc R
C21 C 1.2245(8) 0.2653(4) 0.5924(5) 0.051(2) Uani 1 1 d .
H21A H 1.2267 0.3130 0.5895 0.077 Uiso 1 1 calc R
H21B H 1.2757 0.2470 0.5488 0.077 Uiso 1 1 calc R
H21C H 1.2761 0.2509 0.6540 0.077 Uiso 1 1 calc R
C22 C 1.1662(8) 0.1241(4) 0.5730(5) 0.048(2) Uani 1 1 d .
H22A H 1.1293 0.0794 0.5599 0.071 Uiso 1 1 calc R
H22B H 1.2263 0.1270 0.6363 0.071 Uiso 1 1 calc R
H22C H 1.2291 0.1361 0.5321 0.071 Uiso 1 1 calc R
C23 C 0.8404(10) 0.0735(4) 0.5210(6) 0.058(2) Uani 1 1 d .
H23A H 0.9314 0.0507 0.5149 0.086 Uiso 1 1 calc R
H23B H 0.7590 0.0670 0.4657 0.086 Uiso 1 1 calc R
H23C H 0.8093 0.0562 0.5735 0.086 Uiso 1 1 calc R

loop_
_atom_site_aniso_label
_atom_site_aniso_U_11
_atom_site_aniso_U_22
_atom_site_aniso_U_33
_atom_site_aniso_U_23
_atom_site_aniso_U_13
_atom_site_aniso_U_12
Ru1 0.0222(3) 0.0330(3) 0.0220(3) 0.0007(3) 0.0059(2) 0.0023(3)
Cl1 0.0328(11) 0.0418(11) 0.0409(11) 0.0072(9) 0.0072(9) 0.0024(9)
Cl2 0.0353(11) 0.0479(12) 0.0359(11) -0.0048(9) 0.0038(9) -0.0050(9)
N1 0.024(3) 0.047(4) 0.029(4) -0.004(3) 0.007(3) 0.001(3)
N2 0.034(4) 0.045(4) 0.040(4) -0.001(3) 0.012(3) 0.005(3)
N3 0.021(3) 0.052(4) 0.030(4) 0.007(3) 0.007(3) 0.003(3)
C1 0.028(4) 0.035(4) 0.022(4) -0.005(4) -0.001(3) 0.006(4)
C2 0.024(4) 0.046(5) 0.028(4) -0.002(4) 0.000(3) 0.001(4)
C3 0.032(5) 0.045(5) 0.038(5) -0.010(4) 0.005(4) -0.013(4)
C4 0.036(5) 0.044(5) 0.056(6) 0.005(4) 0.012(4) -0.007(4)
C5 0.077(7) 0.047(6) 0.078(7) 0.007(5) 0.018(6) 0.007(5)
C6 0.087(8) 0.059(6) 0.122(10) 0.029(6) 0.034(7) 0.015(6)
C7 0.038(5) 0.071(6) 0.039(5) -0.002(5) 0.011(4) -0.003(5)
C8 0.050(5) 0.037(5) 0.040(5) 0.000(4) 0.017(4) 0.003(4)
C9 0.070(6) 0.039(5) 0.043(5) -0.002(4) 0.022(5) 0.000(4)
C10 0.110(9) 0.042(5) 0.076(7) -0.008(5) 0.037(7) -0.021(6)
C11 0.181(14) 0.092(9) 0.095(9) -0.045(8) 0.038(10) -0.062(9)
C12 0.035(5) 0.051(5) 0.029(4) 0.010(4) 0.014(4) 0.004(4)
C13 0.038(5) 0.065(6) 0.027(4) 0.002(4) 0.012(4) 0.020(4)
C14 0.049(5) 0.048(5) 0.023(4) -0.003(4) 0.010(4) 0.006(4)
C15 0.020(4) 0.051(5) 0.017(4) 0.002(3) -0.002(3) 0.005(3)
C16 0.044(5) 0.039(5) 0.030(4) -0.003(4) 0.006(4) 0.011(4)
C17 0.037(5) 0.041(5) 0.034(4) 0.010(4) 0.010(4) -0.005(4)
C18 0.029(5) 0.090(7) 0.065(6) 0.012(5) 0.017(5) -0.005(5)
C19 0.057(6) 0.078(6) 0.049(6) 0.002(5) 0.021(5) 0.026(5)
C20 0.064(6) 0.055(6) 0.047(5) -0.009(4) 0.009(5) 0.006(5)
C21 0.032(5) 0.075(6) 0.043(5) -0.009(5) 0.004(4) -0.014(5)
C22 0.040(5) 0.054(5) 0.044(5) 0.010(4) 0.002(4) 0.013(4)
C23 0.055(6) 0.046(5) 0.070(6) 0.018(5) 0.014(5) -0.010(4)

loop_
_atom_type_symbol
_atom_type_description
_atom_type_scat_dispersion_real
_atom_type_scat_dispersion_imag
_atom_type_scat_source
C C 0.0033 0.0016 'International Tables Vol C Tables 4.2.6.8 and 6.1.1.4'
H H 0.0000 0.0000 'International Tables Vol C Tables 4.2.6.8 and 6.1.1.4'
N N 0.0061 0.0033 'International Tables Vol C Tables 4.2.6.8 and 6.1.1.4'
Cl Cl 0.1484 0.1585 'International Tables Vol C Tables 4.2.6.8 and 6.1.1.4'
Ru Ru -1.2594 0.8363 'International Tables Vol C Tables 4.2.6.8 and 6.1.1.4'

loop_
_geom_angle_atom_site_label_1
_geom_angle_atom_site_label_2
_geom_angle_atom_site_label_3
_geom_angle
C1 Ru1 C17 120.7(3)
C1 Ru1 C14 116.3(3)
C17 Ru1 C14 80.5(3)
C1 Ru1 C16 93.9(3)
C17 Ru1 C16 37.5(3)
C14 Ru1 C16 67.5(3)
C1 Ru1 C15 91.1(2)
C17 Ru1 C15 68.4(3)
C14 Ru1 C15 37.7(3)
C16 Ru1 C15 37.6(3)
C1 Ru1 C12 158.5(3)
C17 Ru1 C12 37.8(3)
C14 Ru1 C12 66.9(3)
C16 Ru1 C12 67.1(3)
C15 Ru1 C12 79.8(3)
C1 Ru1 C13 154.1(3)
C17 Ru1 C13 66.6(3)
C14 Ru1 C13 37.9(3)
C16 Ru1 C13 78.6(3)
C15 Ru1 C13 67.7(3)
C12 Ru1 C13 35.5(3)
C1 Ru1 Cl2 90.44(18)
C17 Ru1 Cl2 89.1(2)
C14 Ru1 Cl2 153.0(2)
C16 Ru1 Cl2 117.0(2)
C15 Ru1 Cl2 154.64(19)
C12 Ru1 Cl2 89.7(2)
C13 Ru1 Cl2 115.1(2)
C1 Ru1 Cl1 87.11(19)
C17 Ru1 Cl1 151.9(2)
C14 Ru1 Cl1 91.4(2)
C16 Ru1 Cl1 156.9(2)
C15 Ru1 Cl1 119.28(19)
C12 Ru1 Cl1 114.36(19)
C13 Ru1 Cl1 90.5(2)
Cl2 Ru1 Cl1 86.08(7)
N2 N1 C1 115.4(6)
N2 N1 C8 114.0(6)
C1 N1 C8 130.7(6)
N3 N2 N1 102.0(5)
N2 N3 C2 113.6(6)
N2 N3 C7 117.5(6)
C2 N3 C7 128.8(6)
N1 C1 C2 102.0(6)
N1 C1 Ru1 127.4(5)
C2 C1 Ru1 130.3(5)
N3 C2 C1 107.1(6)
N3 C2 C3 122.1(6)
C1 C2 C3 130.8(6)
C2 C3 C4 113.2(6)
C2 C3 H3A 108.9
C4 C3 H3A 108.9
C2 C3 H3B 108.9
C4 C3 H3B 108.9
H3A C3 H3B 107.7
C5 C4 C3 113.7(7)
C5 C4 H4A 108.8
C3 C4 H4A 108.8
C5 C4 H4B 108.8
C3 C4 H4B 108.8
H4A C4 H4B 107.7
C6 C5 C4 113.4(8)
C6 C5 H5A 108.9
C4 C5 H5A 108.9
C6 C5 H5B 108.9
C4 C5 H5B 108.9
H5A C5 H5B 107.7
C5 C6 H6A 109.5
C5 C6 H6B 109.5
H6A C6 H6B 109.5
C5 C6 H6C 109.5
H6A C6 H6C 109.5
H6B C6 H6C 109.5
N3 C7 H7A 109.5
N3 C7 H7B 109.5
H7A C7 H7B 109.5
N3 C7 H7C 109.5
H7A C7 H7C 109.5
H7B C7 H7C 109.5
N1 C8 C9 112.0(6)
N1 C8 H8A 109.2
C9 C8 H8A 109.2
N1 C8 H8B 109.2
C9 C8 H8B 109.2
H8A C8 H8B 107.9
C10 C9 C8 114.2(7)
C10 C9 H9A 108.7
C8 C9 H9A 108.7
C10 C9 H9B 108.7
C8 C9 H9B 108.7
H9A C9 H9B 107.6
C11 C10 C9 112.2(8)
C11 C10 H10A 109.2
C9 C10 H10A 109.2
C11 C10 H10B 109.2
C9 C10 H10B 109.2
H10A C10 H10B 107.9
C10 C11 H11A 109.5
C10 C11 H11B 109.5
H11A C11 H11B 109.5
C10 C11 H11C 109.5
H11A C11 H11C 109.5
H11B C11 H11C 109.5
C13 C12 C17 119.9(7)
C13 C12 C18 120.9(7)
C17 C12 C18 119.0(7)
C13 C12 Ru1 72.5(4)
C17 C12 Ru1 68.3(4)
C18 C12 Ru1 129.0(5)
C12 C13 C14 120.1(7)
C12 C13 C19 122.4(8)
C14 C13 C19 117.5(7)
C12 C13 Ru1 72.0(4)
C14 C13 Ru1 68.1(4)
C19 C13 Ru1 130.7(5)
C15 C14 C13 120.6(7)
C15 C14 C20 120.1(7)
C13 C14 C20 119.2(7)
C15 C14 Ru1 71.9(4)
C13 C14 Ru1 73.9(4)
C20 C14 Ru1 130.6(5)
C14 C15 C16 118.2(6)
C14 C15 C21 122.7(7)
C16 C15 C21 119.2(6)
C14 C15 Ru1 70.4(4)
C16 C15 Ru1 71.1(4)
C21 C15 Ru1 131.3(5)
C17 C16 C15 121.2(7)
C17 C16 C22 120.8(7)
C15 C16 C22 117.9(7)
C17 C16 Ru1 70.5(4)
C15 C16 Ru1 71.3(4)
C22 C16 Ru1 132.1(5)
C16 C17 C12 119.6(7)
C16 C17 C23 121.4(7)
C12 C17 C23 118.9(7)
C16 C17 Ru1 71.9(4)
C12 C17 Ru1 73.9(4)
C23 C17 Ru1 129.8(5)
C12 C18 H18A 109.5
C12 C18 H18B 109.5
H18A C18 H18B 109.5
C12 C18 H18C 109.5
H18A C18 H18C 109.5
H18B C18 H18C 109.5
C13 C19 H19A 109.5
C13 C19 H19B 109.5
H19A C19 H19B 109.5
C13 C19 H19C 109.5
H19A C19 H19C 109.5
H19B C19 H19C 109.5
C14 C20 H20A 109.5
C14 C20 H20B 109.5
H20A C20 H20B 109.5
C14 C20 H20C 109.5
H20A C20 H20C 109.5
H20B C20 H20C 109.5
C15 C21 H21A 109.5
C15 C21 H21B 109.5
H21A C21 H21B 109.5
C15 C21 H21C 109.5
H21A C21 H21C 109.5
H21B C21 H21C 109.5
C16 C22 H22A 109.5
C16 C22 H22B 109.5
H22A C22 H22B 109.5
C16 C22 H22C 109.5
H22A C22 H22C 109.5
H22B C22 H22C 109.5
C17 C23 H23A 109.5
C17 C23 H23B 109.5
H23A C23 H23B 109.5
C17 C23 H23C 109.5
H23A C23 H23C 109.5
H23B C23 H23C 109.5

loop_
_geom_bond_atom_site_label_1
_geom_bond_atom_site_label_2
_geom_bond_distance
Ru1 C1 2.093(6)
Ru1 C17 2.204(7)
Ru1 C14 2.206(7)
Ru1 C16 2.222(7)
Ru1 C15 2.225(6)
Ru1 C12 2.278(7)
Ru1 C13 2.284(7)
Ru1 Cl2 2.4377(19)
Ru1 Cl1 2.4386(19)
N1 N2 1.366(8)
N1 C1 1.372(8)
N1 C8 1.469(9)
N2 N3 1.321(8)
N3 C2 1.371(8)
N3 C7 1.477(9)
C1 C2 1.402(9)
C2 C3 1.502(10)
C3 C4 1.544(10)
C3 H3A 0.9700
C3 H3B 0.9700
C4 C5 1.523(10)
C4 H4A 0.9700
C4 H4B 0.9700
C5 C6 1.521(12)
C5 H5A 0.9700
C5 H5B 0.9700
C6 H6A 0.9600
C6 H6B 0.9600
C6 H6C 0.9600
C7 H7A 0.9600
C7 H7B 0.9600
C7 H7C 0.9600
C8 C9 1.524(10)
C8 H8A 0.9700
C8 H8B 0.9700
C9 C10 1.518(10)
C9 H9A 0.9700
C9 H9B 0.9700
C10 C11 1.516(13)
C10 H10A 0.9700
C10 H10B 0.9700
C11 H11A 0.9600
C11 H11B 0.9600
C11 H11C 0.9600
C12 C13 1.391(10)
C12 C17 1.453(10)
C12 C18 1.533(10)
C13 C14 1.462(11)
C13 C19 1.522(10)
C14 C15 1.431(9)
C14 C20 1.520(10)
C15 C16 1.435(10)
C15 C21 1.504(10)
C16 C17 1.424(10)
C16 C22 1.537(10)
C17 C23 1.518(10)
C18 H18A 0.9600
C18 H18B 0.9600
C18 H18C 0.9600
C19 H19A 0.9600
C19 H19B 0.9600
C19 H19C 0.9600
C20 H20A 0.9600
C20 H20B 0.9600
C20 H20C 0.9600
C21 H21A 0.9600
C21 H21B 0.9600
C21 H21C 0.9600
C22 H22A 0.9600
C22 H22B 0.9600
C22 H22C 0.9600
C23 H23A 0.9600
C23 H23B 0.9600
C23 H23C 0.9600

loop_
_geom_torsion_atom_site_label_1
_geom_torsion_atom_site_label_2
_geom_torsion_atom_site_label_3
_geom_torsion_atom_site_label_4
_geom_torsion
C1 N1 N2 N3 -0.4(7)
C8 N1 N2 N3 178.8(6)
N1 N2 N3 C2 0.2(7)
N1 N2 N3 C7 177.9(5)
N2 N1 C1 C2 0.5(7)
C8 N1 C1 C2 -178.6(7)
N2 N1 C1 Ru1 -173.2(4)
C8 N1 C1 Ru1 7.7(10)
C17 Ru1 C1 N1 39.2(6)
C14 Ru1 C1 N1 133.7(5)
C16 Ru1 C1 N1 67.0(6)
C15 Ru1 C1 N1 104.6(6)
C12 Ru1 C1 N1 40.3(10)
C13 Ru1 C1 N1 138.6(6)
Cl2 Ru1 C1 N1 -50.1(5)
Cl1 Ru1 C1 N1 -136.1(5)
C17 Ru1 C1 C2 -132.8(6)
C14 Ru1 C1 C2 -38.2(7)
C16 Ru1 C1 C2 -104.9(6)
C15 Ru1 C1 C2 -67.3(6)
C12 Ru1 C1 C2 -131.7(8)
C13 Ru1 C1 C2 -33.4(10)
Cl2 Ru1 C1 C2 138.0(6)
Cl1 Ru1 C1 C2 51.9(6)
N2 N3 C2 C1 0.1(8)
C7 N3 C2 C1 -177.3(6)
N2 N3 C2 C3 -178.6(6)
C7 N3 C2 C3 4.0(10)
N1 C1 C2 N3 -0.3(7)
Ru1 C1 C2 N3 173.1(5)
N1 C1 C2 C3 178.2(7)
Ru1 C1 C2 C3 -8.3(11)
N3 C2 C3 C4 70.9(8)
C1 C2 C3 C4 -107.5(8)
C2 C3 C4 C5 170.7(7)
C3 C4 C5 C6 -178.6(7)
N2 N1 C8 C9 -68.1(8)
C1 N1 C8 C9 111.0(8)
N1 C8 C9 C10 -171.5(7)
C8 C9 C10 C11 178.3(9)
C1 Ru1 C12 C13 132.0(7)
C17 Ru1 C12 C13 133.5(7)
C14 Ru1 C12 C13 28.6(4)
C16 Ru1 C12 C13 102.8(5)
C15 Ru1 C12 C13 65.7(5)
Cl2 Ru1 C12 C13 -137.5(4)
Cl1 Ru1 C12 C13 -52.0(5)
C1 Ru1 C12 C17 -1.5(10)
C14 Ru1 C12 C17 -104.9(5)
C16 Ru1 C12 C17 -30.7(4)
C15 Ru1 C12 C17 -67.8(4)
C13 Ru1 C12 C17 -133.5(7)
Cl2 Ru1 C12 C17 89.0(4)
Cl1 Ru1 C12 C17 174.5(4)
C1 Ru1 C12 C18 -112.0(8)
C17 Ru1 C12 C18 -110.5(9)
C14 Ru1 C12 C18 144.6(8)
C16 Ru1 C12 C18 -141.2(8)
C15 Ru1 C12 C18 -178.3(7)
C13 Ru1 C12 C18 116.0(9)
Cl2 Ru1 C12 C18 -21.5(7)
Cl1 Ru1 C12 C18 64.0(7)
C17 C12 C13 C14 0.9(11)
C18 C12 C13 C14 -175.6(6)
Ru1 C12 C13 C14 -50.2(6)
C17 C12 C13 C19 178.4(6)
C18 C12 C13 C19 1.9(11)
Ru1 C12 C13 C19 127.3(7)
C17 C12 C13 Ru1 51.1(6)
C18 C12 C13 Ru1 -125.4(7)
C1 Ru1 C13 C12 -141.3(6)
C17 Ru1 C13 C12 -29.0(4)
C14 Ru1 C13 C12 -134.3(7)
C16 Ru1 C13 C12 -66.4(5)
C15 Ru1 C13 C12 -104.2(5)
Cl2 Ru1 C13 C12 48.2(5)
Cl1 Ru1 C13 C12 134.2(4)
C1 Ru1 C13 C14 -7.1(8)
C17 Ru1 C13 C14 105.3(5)
C16 Ru1 C13 C14 67.9(4)
C15 Ru1 C13 C14 30.1(4)
C12 Ru1 C13 C14 134.3(7)
Cl2 Ru1 C13 C14 -177.5(4)
Cl1 Ru1 C13 C14 -91.6(4)
C1 Ru1 C13 C19 101.0(9)
C17 Ru1 C13 C19 -146.6(9)
C14 Ru1 C13 C19 108.1(9)
C16 Ru1 C13 C19 176.0(8)
C15 Ru1 C13 C19 138.2(9)
C12 Ru1 C13 C19 -117.6(10)
Cl2 Ru1 C13 C19 -69.4(8)
Cl1 Ru1 C13 C19 16.5(8)
C12 C13 C14 C15 -5.0(10)
C19 C13 C14 C15 177.4(6)
Ru1 C13 C14 C15 -56.9(6)
C12 C13 C14 C20 179.8(7)
C19 C13 C14 C20 2.2(10)
Ru1 C13 C14 C20 127.9(6)
C12 C13 C14 Ru1 51.9(6)
C19 C13 C14 Ru1 -125.7(6)
C1 Ru1 C14 C15 -52.8(5)
C17 Ru1 C14 C15 66.8(4)
C16 Ru1 C14 C15 30.1(4)
C12 Ru1 C14 C15 103.8(5)
C13 Ru1 C14 C15 130.6(6)
Cl2 Ru1 C14 C15 135.7(4)
Cl1 Ru1 C14 C15 -140.3(4)
C1 Ru1 C14 C13 176.6(4)
C17 Ru1 C14 C13 -63.8(4)
C16 Ru1 C14 C13 -100.5(5)
C15 Ru1 C14 C13 -130.6(6)
C12 Ru1 C14 C13 -26.9(4)
Cl2 Ru1 C14 C13 5.0(7)
Cl1 Ru1 C14 C13 89.1(4)
C1 Ru1 C14 C20 61.7(8)
C17 Ru1 C14 C20 -178.7(8)
C16 Ru1 C14 C20 144.6(8)
C15 Ru1 C14 C20 114.5(9)
C12 Ru1 C14 C20 -141.8(8)
C13 Ru1 C14 C20 -114.9(9)
Cl2 Ru1 C14 C20 -109.9(7)
Cl1 Ru1 C14 C20 -25.8(7)
C13 C14 C15 C16 3.4(10)
C20 C14 C15 C16 178.6(6)
Ru1 C14 C15 C16 -54.5(6)
C13 C14 C15 C21 -175.0(6)
C20 C14 C15 C21 0.2(10)
Ru1 C14 C15 C21 127.2(6)
C13 C14 C15 Ru1 57.9(6)
C20 C14 C15 Ru1 -127.0(6)
C1 Ru1 C15 C14 134.4(4)
C17 Ru1 C15 C14 -102.8(5)
C16 Ru1 C15 C14 -130.7(6)
C12 Ru1 C15 C14 -65.2(4)
C13 Ru1 C15 C14 -30.3(4)
Cl2 Ru1 C15 C14 -132.2(4)
Cl1 Ru1 C15 C14 47.1(4)
C1 Ru1 C15 C16 -94.9(4)
C17 Ru1 C15 C16 27.9(4)
C14 Ru1 C15 C16 130.7(6)
C12 Ru1 C15 C16 65.5(4)
C13 Ru1 C15 C16 100.4(5)
Cl2 Ru1 C15 C16 -1.5(7)
Cl1 Ru1 C15 C16 177.8(3)
C1 Ru1 C15 C21 17.7(7)
C17 Ru1 C15 C21 140.5(7)
C14 Ru1 C15 C21 -116.7(8)
C16 Ru1 C15 C21 112.6(8)
C12 Ru1 C15 C21 178.1(7)
C13 Ru1 C15 C21 -147.0(7)
Cl2 Ru1 C15 C21 111.1(7)
Cl1 Ru1 C15 C21 -69.6(7)
C14 C15 C16 C17 2.2(10)
C21 C15 C16 C17 -179.3(7)
Ru1 C15 C16 C17 -51.9(6)
C14 C15 C16 C22 -177.4(6)
C21 C15 C16 C22 1.0(10)
Ru1 C15 C16 C22 128.5(6)
C14 C15 C16 Ru1 54.2(5)
C21 C15 C16 Ru1 -127.4(6)
C1 Ru1 C16 C17 -138.7(4)
C14 Ru1 C16 C17 104.3(5)
C15 Ru1 C16 C17 134.5(6)
C12 Ru1 C16 C17 30.9(4)
C13 Ru1 C16 C17 66.2(4)
Cl2 Ru1 C16 C17 -46.3(5)
Cl1 Ru1 C16 C17 129.6(5)
C1 Ru1 C16 C15 86.8(4)
C17 Ru1 C16 C15 -134.5(6)
C14 Ru1 C16 C15 -30.1(4)
C12 Ru1 C16 C15 -103.5(4)
C13 Ru1 C16 C15 -68.2(4)
Cl2 Ru1 C16 C15 179.3(3)
Cl1 Ru1 C16 C15 -4.9(8)
C1 Ru1 C16 C22 -24.3(7)
C17 Ru1 C16 C22 114.4(9)
C14 Ru1 C16 C22 -141.2(8)
C15 Ru1 C16 C22 -111.1(9)
C12 Ru1 C16 C22 145.4(8)
C13 Ru1 C16 C22 -179.3(8)
Cl2 Ru1 C16 C22 68.2(8)
Cl1 Ru1 C16 C22 -116.0(7)
C15 C16 C17 C12 -6.3(10)
C22 C16 C17 C12 173.3(6)
Ru1 C16 C17 C12 -58.5(6)
C15 C16 C17 C23 178.4(7)
C22 C16 C17 C23 -2.0(11)
Ru1 C16 C17 C23 126.1(7)
C15 C16 C17 Ru1 52.3(6)
C22 C16 C17 Ru1 -128.1(6)
C13 C12 C17 C16 4.7(11)
C18 C12 C17 C16 -178.8(7)
Ru1 C12 C17 C16 57.6(6)
C13 C12 C17 C23 -179.9(7)
C18 C12 C17 C23 -3.3(10)
Ru1 C12 C17 C23 -126.9(7)
C13 C12 C17 Ru1 -52.9(6)
C18 C12 C17 Ru1 123.6(6)
C1 Ru1 C17 C16 49.9(5)
C14 Ru1 C17 C16 -65.1(4)
C15 Ru1 C17 C16 -28.0(4)
C12 Ru1 C17 C16 -129.4(6)
C13 Ru1 C17 C16 -102.1(5)
Cl2 Ru1 C17 C16 139.9(4)
Cl1 Ru1 C17 C16 -140.1(4)
C1 Ru1 C17 C12 179.3(4)
C14 Ru1 C17 C12 64.3(5)
C16 Ru1 C17 C12 129.4(6)
C15 Ru1 C17 C12 101.5(5)
C13 Ru1 C17 C12 27.3(4)
Cl2 Ru1 C17 C12 -90.6(4)
Cl1 Ru1 C17 C12 -10.6(7)
C1 Ru1 C17 C23 -66.3(8)
C14 Ru1 C17 C23 178.7(7)
C16 Ru1 C17 C23 -116.2(9)
C15 Ru1 C17 C23 -144.1(8)
C12 Ru1 C17 C23 114.4(9)
C13 Ru1 C17 C23 141.7(8)
Cl2 Ru1 C17 C23 23.7(7)
Cl1 Ru1 C17 C23 103.8(7)
